data_2023286
loop_
_publ_author_name
'Inoue, Kazuki'
'Nakami, Shun'
'Kumasaki, Mieko'
'Matsumoto, Shinya'

_publ_section_title
;
 Synthesis and crystal structure of 1H-1,2,4-triazole-3,5-diamine
 monohydrate
;
_journal_coeditor_code DX2060
_journal_issue 11
_journal_name_full 'Acta Crystallographica Section E Crystallographic Communications'
_journal_page_first 1161
_journal_page_last 1164
_journal_paper_doi 10.1107/S2056989024009265
_journal_volume 80
_journal_year 2024
_chemical_formula_iupac 'C2 H5 N5, H2 O'
_chemical_formula_moiety 'C2 H5 N5, H2 O'
_chemical_formula_sum 'C2 H7 N5 O'
_chemical_formula_weight 117.13
_chemical_name_systematic
;
1<i>H</i>-1,2,4-Triazole-3,5-diamine monohydrate
;
_space_group_crystal_system monoclinic
_space_group_IT_number 14
_space_group_name_Hall '-P 2ybc'
_space_group_name_H-M_alt 'P 1 21/c 1'
_atom_sites_solution_hydrogens difmap
_atom_sites_solution_primary dual
_audit_creation_method
;
Olex2 1.5
(compiled 2024.02.16 svn.r378c4104 for OlexSys, GUI svn.r6928)
;
_cell_angle_alpha 90
_cell_angle_beta 92.9639(11)
_cell_angle_gamma 90
_cell_formula_units_Z 4
_cell_length_a 3.80560(5)
_cell_length_b 9.49424(11)
_cell_length_c 14.01599(15)
_cell_measurement_reflns_used 2506
_cell_measurement_temperature 123.15
_cell_measurement_theta_max 72.5260
_cell_measurement_theta_min 6.3240
_cell_volume 505.738(10)
_computing_cell_refinement
;
CrysAlisPro 1.171.40.66a (Rigaku OD, 2019)
;
_computing_data_collection
;
CrysAlisPro 1.171.40.66a (Rigaku OD, 2019)
;
_computing_data_reduction
;
CrysAlisPro 1.171.40.66a (Rigaku OD, 2019)
;
_computing_molecular_graphics
;
Mercury (Macrae <i>et al.</i>,  2020)
;
_computing_publication_material
;
PublCIF (Westrip, 2010) and OLEX2 1.5 (Dolomanov <i>et al.</i>,
2009)
;
_computing_structure_refinement
;
<i>SHELXL2019/3</i> (Sheldrick, 2015b)
;
_computing_structure_solution
;
<i>SHELXT2018/2</i> (Sheldrick, 2015a)
;
_diffrn_ambient_temperature 123.15
_diffrn_detector 'Hybrid Pixel Array Detector'
_diffrn_detector_area_resol_mean 5.8140
_diffrn_measured_fraction_theta_full 0.999
_diffrn_measured_fraction_theta_max 0.979
_diffrn_measurement_device 'four-circle diffractometer'
_diffrn_measurement_device_type 'XtaLAB AFC12 (RINC): Kappa dual home/near'
_diffrn_measurement_method '\w scans'
_diffrn_radiation_monochromator mirror
_diffrn_radiation_probe x-ray
_diffrn_radiation_type 'Cu K\a'
_diffrn_radiation_wavelength 1.54184
_diffrn_reflns_av_R_equivalents 0.0186
_diffrn_reflns_av_unetI/netI 0.0183
_diffrn_reflns_limit_h_max 4
_diffrn_reflns_limit_h_min -4
_diffrn_reflns_limit_k_max 11
_diffrn_reflns_limit_k_min -6
_diffrn_reflns_limit_l_max 16
_diffrn_reflns_limit_l_min -17
_diffrn_reflns_number 2894
_diffrn_reflns_theta_full 67.684
_diffrn_reflns_theta_max 72.669
_diffrn_reflns_theta_min 5.631
_diffrn_source 'micro-focus sealed X-ray tube'
_exptl_absorpt_coefficient_mu 1.070
_exptl_absorpt_correction_T_max 1.00000
_exptl_absorpt_correction_T_min 0.88295
_exptl_absorpt_correction_type multi-scan
_exptl_absorpt_process_details
;
(CrysAlisPro; Rigaku OD, 2019)
;
_exptl_crystal_colour 'clear light colourless'
_exptl_crystal_density_diffrn 1.538
_exptl_crystal_description block
_exptl_crystal_F_000 248
_exptl_crystal_size_max 0.2
_exptl_crystal_size_mid 0.1
_exptl_crystal_size_min 0.1
_refine_diff_density_max 0.189
_refine_diff_density_min -0.220
_refine_ls_extinction_coef 0.0108(15)
_refine_ls_extinction_expression Fc^*^=kFc[1+0.001xFc^2^\l^3^/sin(2\q)]^-1/4^
_refine_ls_extinction_method
;
<i>SHELXL2019/2</i> (Sheldrick, 2015b)
;
_refine_ls_goodness_of_fit_ref 1.110
_refine_ls_hydrogen_treatment refall
_refine_ls_matrix_type full
_refine_ls_number_parameters 102
_refine_ls_number_reflns 989
_refine_ls_number_restraints 0
_refine_ls_restrained_S_all 1.110
_refine_ls_R_factor_all 0.0318
_refine_ls_R_factor_gt 0.0312
_refine_ls_shift/su_max 0.000
_refine_ls_shift/su_mean 0.000
_refine_ls_structure_factor_coef Fsqd
_refine_ls_weighting_details 'w=1/[\s^2^(Fo^2^)+(0.0403P)^2^+0.1848P] where P=(Fo^2^+2Fc^2^)/3'
_refine_ls_weighting_scheme calc
_refine_ls_wR_factor_gt 0.0799
_refine_ls_wR_factor_ref 0.0805
_reflns_number_gt 956
_reflns_number_total 989
_reflns_threshold_expression 'I > 2\s(I)'
_cod_data_source_file dx2060.cif
_cod_data_source_block I
_cod_depositor_comments 'Adding full bibliography for 2023286.cif.'
_cod_database_code 2023286
_shelx_space_group_comment
;
The symmetry employed for this shelxl refinement is uniquely defined
by the following loop, which should always be used as a source of
symmetry information in preference to the above space-group names.
They are only intended as comments.
;
_shelx_estimated_absorpt_t_min 0.814
_shelx_estimated_absorpt_t_max 0.901

loop_
_space_group_symop_operation_xyz
'x, y, z'
'-x, y+1/2, -z+1/2'
'-x, -y, -z'
'x, -y-1/2, z-1/2'

loop_
_atom_site_type_symbol
_atom_site_label
_atom_site_fract_x
_atom_site_fract_y
_atom_site_fract_z
_atom_site_U_iso_or_equiv
_atom_site_adp_type
_atom_site_calc_flag
_atom_site_occupancy
_atom_site_disorder_assembly
_atom_site_disorder_group
O O1 0.3849(2) 0.75354(9) 0.11841(6) 0.0209(3) Uani d 1 . .
N N2 0.7285(2) 0.72150(10) 0.30194(7) 0.0148(3) Uani d 1 . .
N N4 0.7684(2) 0.62922(10) 0.44551(7) 0.0157(3) Uani d 1 . .
N N3 0.9151(3) 0.52932(10) 0.38648(7) 0.0164(3) Uani d 1 . .
N N6 0.9638(3) 0.52599(11) 0.21830(7) 0.0172(3) Uani d 1 . .
N N5 0.5282(3) 0.86004(11) 0.43097(8) 0.0186(3) Uani d 1 . .
C C8 0.6633(3) 0.74110(12) 0.39403(8) 0.0145(3) Uani d 1 . .
C C7 0.8788(3) 0.59072(12) 0.30217(8) 0.0141(3) Uani d 1 . .
H H4 0.765(4) 0.6124(16) 0.5074(12) 0.021(4) Uiso d 1 . .
H H5A 0.454(4) 0.8506(17) 0.4902(12) 0.023(4) Uiso d 1 . .
H H6A 1.064(4) 0.5847(19) 0.1783(12) 0.032(4) Uiso d 1 . .
H H6B 1.085(4) 0.448(2) 0.2284(12) 0.031(4) Uiso d 1 . .
H H5B 0.402(4) 0.9142(19) 0.3880(12) 0.032(4) Uiso d 1 . .
H H1A 0.280(5) 0.835(2) 0.1149(13) 0.041(5) Uiso d 1 . .
H H1B 0.495(5) 0.753(2) 0.1769(16) 0.045(5) Uiso d 1 . .

loop_
_atom_site_aniso_label
_atom_site_aniso_U_11
_atom_site_aniso_U_22
_atom_site_aniso_U_33
_atom_site_aniso_U_12
_atom_site_aniso_U_13
_atom_site_aniso_U_23
O1 0.0267(5) 0.0192(5) 0.0162(5) 0.0054(4) -0.0036(4) -0.0011(3)
N2 0.0157(5) 0.0133(5) 0.0150(5) 0.0000(4) -0.0010(4) 0.0002(4)
N4 0.0199(5) 0.0147(5) 0.0123(5) 0.0009(4) -0.0014(4) 0.0003(4)
N3 0.0181(5) 0.0142(5) 0.0165(5) 0.0011(4) -0.0018(4) -0.0009(4)
N6 0.0211(5) 0.0136(5) 0.0169(5) 0.0012(4) 0.0003(4) -0.0005(4)
N5 0.0239(5) 0.0164(5) 0.0156(5) 0.0037(4) 0.0011(4) 0.0001(4)
C8 0.0130(5) 0.0144(6) 0.0157(5) -0.0021(4) -0.0022(4) 0.0002(4)
C7 0.0128(5) 0.0128(5) 0.0165(6) -0.0018(4) -0.0018(4) -0.0001(4)

loop_
_atom_type_symbol
_atom_type_description
_atom_type_scat_dispersion_real
_atom_type_scat_dispersion_imag
_atom_type_scat_source
C C 0.0181 0.0091 'International Tables Vol C Tables 4.2.6.8 and 6.1.1.4'
H H 0.0000 0.0000 'International Tables Vol C Tables 4.2.6.8 and 6.1.1.4'
N N 0.0311 0.0180 'International Tables Vol C Tables 4.2.6.8 and 6.1.1.4'
O O 0.0492 0.0322 'International Tables Vol C Tables 4.2.6.8 and 6.1.1.4'

loop_
_geom_angle_atom_site_label_1
_geom_angle_atom_site_label_2
_geom_angle_atom_site_label_3
_geom_angle_site_symmetry_1
_geom_angle_site_symmetry_3
_geom_angle
_geom_angle_publ_flag
H1A O1 H1B . . 104.3(17) ?
C8 N2 C7 . . 102.83(9) ?
N3 N4 H4 . . 119.2(10) ?
C8 N4 N3 . . 109.80(9) ?
C8 N4 H4 . . 131.0(10) ?
C7 N3 N4 . . 101.79(9) ?
C7 N6 H6A . . 112.7(11) ?
C7 N6 H6B . . 112.5(11) ?
H6A N6 H6B . . 112.9(15) ?
C8 N5 H5A . . 114.5(10) ?
C8 N5 H5B . . 114.6(10) ?
H5A N5 H5B . . 119.2(14) ?
N2 C8 N5 . . 125.22(10) ?
N4 C8 N2 . . 110.20(10) ?
N4 C8 N5 . . 124.49(11) ?
N2 C7 N6 . . 121.27(10) ?
N3 C7 N2 . . 115.36(10) ?
N3 C7 N6 . . 123.25(11) ?

loop_
_geom_bond_atom_site_label_1
_geom_bond_atom_site_label_2
_geom_bond_site_symmetry_2
_geom_bond_distance
_geom_bond_publ_flag
O1 H1A . 0.87(2) ?
O1 H1B . 0.90(2) ?
N2 C8 . 1.3400(15) ?
N2 C7 . 1.3670(15) ?
N4 N3 . 1.3943(13) ?
N4 C8 . 1.3337(15) ?
N4 H4 . 0.883(16) ?
N3 C7 . 1.3185(15) ?
N6 C7 . 1.3797(15) ?
N6 H6A . 0.891(19) ?
N6 H6B . 0.884(19) ?
N5 C8 . 1.3547(15) ?
N5 H5A . 0.896(17) ?
N5 H5B . 0.910(18) ?

loop_
_geom_hbond_atom_site_label_D
_geom_hbond_atom_site_label_H
_geom_hbond_atom_site_label_A
_geom_hbond_site_symmetry_A
_geom_hbond_distance_DH
_geom_hbond_distance_HA
_geom_hbond_distance_DA
_geom_hbond_angle_DHA
N5 H5A O1 4_576 0.895(17) 2.080(17) 2.9173(14) 155.4(14)
O1 H1A N3 2_655 0.871(19) 1.988(19) 2.8558(13) 174.1(16)
O1 H1B N2 . 0.90(2) 1.95(2) 2.8410(13) 171.5(18)
N4 H4 N3 3_766 0.883(17) 2.306(16) 2.9947(14) 134.9(13)

loop_
_geom_torsion_atom_site_label_1
_geom_torsion_atom_site_label_2
_geom_torsion_atom_site_label_3
_geom_torsion_atom_site_label_4
_geom_torsion_site_symmetry_1
_geom_torsion_site_symmetry_2
_geom_torsion_site_symmetry_3
_geom_torsion_site_symmetry_4
_geom_torsion
_geom_torsion_publ_flag
N4 N3 C7 N2 . . . . 1.14(12) ?
N4 N3 C7 N6 . . . . -174.87(10) ?
N3 N4 C8 N2 . . . . 0.66(13) ?
N3 N4 C8 N5 . . . . -176.03(10) ?
C8 N2 C7 N3 . . . . -0.79(12) ?
C8 N2 C7 N6 . . . . 175.30(10) ?
C8 N4 N3 C7 . . . . -1.05(12) ?
C7 N2 C8 N4 . . . . 0.04(12) ?
C7 N2 C8 N5 . . . . 176.69(11) ?
